data_1576679
loop_
_publ_author_name
'Wenger, John S.'
'Gaschik, Nina'
'Rowe, William J.'
'Crumpton, Agamemnon E.'
'van IJzendoorn, Bono'
'Mehta, Meera'

_publ_section_title
;
 Isolation of arylhalodiphosphenes: periodic trends in R-P[double bond,
 length as m-dash]P-X bonding (X = Cl, Br, I).
;
_journal_issue 15
_journal_name_full 'Chemical science'
_journal_page_first 7475
_journal_page_last 7485
_journal_paper_doi 10.1039/d6sc00723f
_journal_volume 17
_journal_year 2026
_chemical_formula_moiety 'C72 H89 Cl P2, 2(C4 H10 O)'
_chemical_formula_sum 'C80 H109 Cl O2 P2'
_chemical_formula_weight 1200.06
_space_group_crystal_system tetragonal
_space_group_IT_number 113
_space_group_name_Hall 'P -4 2ab'
_space_group_name_H-M_alt 'P -4 21 m'
_atom_sites_solution_hydrogens geom
_audit_creation_date 2026-01-14
_audit_creation_method
;
Olex2 1.5
(compiled 2024.02.16 svn.r378c4104 for OlexSys, GUI svn.r6928)
;
_audit_update_record
;
2026-01-15 deposited with the CCDC.	2026-02-18 downloaded from the CCDC.
;
_cell_angle_alpha 90
_cell_angle_beta 90
_cell_angle_gamma 90
_cell_formula_units_Z 2
_cell_length_a 17.64558(10)
_cell_length_b 17.64558(10)
_cell_length_c 11.44934(11)
_cell_measurement_reflns_used 92704
_cell_measurement_temperature 100.00(10)
_cell_measurement_theta_max 75.7900
_cell_measurement_theta_min 3.5130
_cell_volume 3564.94(4)
_computing_cell_refinement 'CrysAlisPro 1.171.43.92a (Rigaku OD, 2023)'
_computing_data_collection 'CrysAlisPro system (CCD 43.143a 64-bit (release 25-10-2024))'
_computing_data_reduction 'CrysAlisPro 1.171.43.92a (Rigaku OD, 2023)'
_computing_molecular_graphics 'Olex2 1.5 (Dolomanov et al., 2009)'
_computing_publication_material 'Olex2 1.5 (Dolomanov et al., 2009)'
_computing_structure_refinement 'SHELXL 2018/3 (Sheldrick, 2015)'
_diffrn_ambient_temperature 100.15
_diffrn_detector_area_resol_mean 10.0000
_diffrn_detector_type 'HyPix-Arc 150'
_diffrn_measured_fraction_theta_full 0.999
_diffrn_measured_fraction_theta_max 0.997
_diffrn_measurement_details
;
List of Runs (angles in degrees, time in seconds):

  # Type    Start    End  Width  t~exp~   \w     \q     \k     \f   Frames
#--------------------------------------------------------------------------
  1  \w     11.00  36.00   0.50    0.33    --   60.11 -30.00 150.00   50
  2  \w     71.00 110.00   0.50    0.33    --   60.11  30.00-180.00   78
  3  \w     67.00  99.00   0.50    0.33    --   60.11  30.00 120.00   64
  4  \w     11.00  36.00   0.50    0.33    --   60.11 -30.00 -30.00   50
  5  \w     22.00  69.00   0.50    0.33    --   60.11 -95.00  90.00   94
  6  \w     63.00 108.00   0.50    0.33    --   60.11  30.00 -90.00   90
  7  \w     11.00  36.00   0.50    0.33    --   60.11 -30.00-150.00   50
  8  \w     21.00  56.00   0.50    0.33    --   60.11 -95.00 -60.00   70
  9  \w     11.00  36.00   0.50    0.33    --   60.11 -30.00 -60.00   50
 10  \w     74.00 103.00   0.50    0.33    --   73.66-125.00  90.00   58
 11  \w     78.00 110.00   0.50    0.33    --   73.66  30.00-120.00   64
 12  \w     52.00 101.00   0.50    0.33    --   73.66-125.00 -60.00   98
 13  \w     36.00  69.00   0.50    0.33    --   73.66   0.00 -90.00   66
 14  \w     37.00  73.00   0.50    0.33    --   73.66 -95.00   0.00   72
 15  \w     40.00 110.00   0.50    0.33    --   73.66  15.00   0.00  140
 16  \w     73.00 108.00   0.50    0.33    --   73.66   0.00 -90.00   70
 17  \w     30.00  70.00   0.50    0.33    --   73.66-125.00  90.00   80
 18  \w     41.00  80.00   0.50    0.33    --   73.66 -95.00-180.00   78
 19  \w     40.00  84.00   0.50    0.33    --   73.66 -95.00 150.00   88
 20  \w     34.00  61.00   0.50    0.33    --   73.66 -95.00 -30.00   54
 21  \w     59.00  85.00   0.50    0.33    --   79.84 -95.00 -30.00   52
 22  \w     81.00 107.00   0.50    0.33    --   79.84-125.00-150.00   52
 23  \w     84.00 109.00   0.50    0.33    --   79.84-125.00-180.00   50
 24  \w     36.00  64.00   0.50    0.33    --   79.84-125.00-180.00   56
 25  \w     61.00 109.00   0.50    0.33    --   79.84-125.00   0.00   96
 26  \w     42.00  90.00   0.50    0.33    --   79.84 -95.00-150.00   96
 27  \w     39.00  84.00   0.50    0.33    --   79.84-125.00 150.00   90
 28  \w     95.00 121.00   0.50    0.33    --   79.84  30.00 120.00   52
 29  \w     48.00  88.00   0.50    0.33    --   79.84 -95.00-180.00   80
 30  \w     55.00  81.00   0.50    0.33    --   79.84-125.00  60.00   52
 31  \w     49.00  76.00   0.50    0.33    --   79.84 -95.00 -60.00   54
 32  \w     83.00 128.00   0.50    0.33    --   79.84  30.00 -90.00   90
 33  \w     48.00 102.00   0.50    0.33    --   82.00-111.00 -62.80  108
 34  \w     48.00 124.00   0.50    0.33    --   83.00   5.00  90.55  152
 35  \w     81.00 127.00   0.50    0.33    --   83.00  28.00 161.29   92
 36  \w     85.00 111.00   0.50    0.33    --   83.00  23.00 -61.83   52
 37  \w     95.00 121.00   0.50    0.33    --   83.00  53.00 -92.26   52
 38  \w     55.00  83.00   0.50    0.33    --   83.00  20.00  46.56   56
 39  \w     53.00  95.00   0.50    0.33    --   83.00  20.00-116.82   84
 40  \w     63.00 113.00   0.50    0.33    --   83.00  22.00 129.99  100
 41  \w     42.00  87.00   0.50    0.33    --   83.00-107.00  13.73   90
 42  \w     44.00 100.00   0.50    0.33    --   83.00-114.00 -80.63  112
 43  \w     44.00  87.00   0.50    0.33    --   83.00 -96.00 154.15   86
 44  \w     86.00 124.00   0.50    0.33    --   83.00   2.00-159.72   76
 45  \w     73.00 113.00   0.50    0.33    --   83.00  20.00 -90.68   80
 46  \w     58.00  92.00   0.50    0.33    --   83.00 -97.00 129.14   68
 47  \w     63.00 116.00   0.50    0.33    --   83.00-130.00 108.76  106
 48  \w     41.00  84.00   0.50    0.33    --   83.00-132.00  93.29   86
 49  \w     59.00 125.00   0.50    0.33    --   83.00  21.00  -3.37  132
 50  \w     54.00 108.00   0.50    0.33    --   83.00-118.00 114.07  108
 51  \w     45.00 113.00   0.50    0.33    --   83.00   1.00  -8.70  136
 52  \w     83.00 110.00   0.50    0.33    --   83.00-120.00  47.32   54
 53  \w     46.00  72.00   0.50    0.33    --   83.00-120.00  47.32   52
 54  \w     92.00 120.00   0.50    0.33    --   83.00  20.00  46.56   56
 55  \w     39.00  64.00   0.50    0.33    --   83.00 -59.00  91.94   50
 56  \w     51.00  92.00   0.50    0.33    --   83.00-128.00  74.44   82
 57  \w     90.00 116.00   0.50    0.33    --   83.00-130.00-104.09   52
 58  \w     41.00  84.00   0.50    0.33    --   83.00-130.00-104.09   86
 59  \w    -40.00 -14.00   0.50    0.33    --   -3.00 -45.00 148.11   52
 60  \w    -17.00   9.00   0.50    0.33    --   -3.00 -98.00 -69.36   52
 61  \w    -42.00 -12.00   0.50    0.33    --   -3.00 -56.00  65.18   60
 62  \w    -17.00   9.00   0.50    0.33    --   -3.00 -99.00 160.52   52
 63  \w     -2.00  24.00   0.50    0.33    --    6.00  96.00 -68.30   52
 64  \w      3.00  28.00   0.50    0.33    --   14.00  95.00 165.45   50
 65  \w     16.00  41.00   0.50    0.33    --   22.00  88.00 165.25   50
 66  \w     13.00  38.00   0.50    0.33    --   22.00  92.00  61.41   50
 67  \w     17.00  42.00   0.50    0.33    --   22.00  86.00-122.93   50
 68  \w     14.00  39.00   0.50    0.33    --   22.00  91.00 -58.32   50
 69  \w     17.00  42.00   0.50    0.33    --   22.00  87.00   6.11   50
 70  \w     32.00  57.00   0.50    0.33    --   30.00  76.00  85.26   50
 71  \w     35.00  60.00   0.50    0.33    --   34.00  77.00 163.22   50
 72  \w     35.00  60.00   0.50    0.33    --   34.00  77.00-163.72   50
 73  \w     35.00  60.00   0.50    0.33    --   34.00  77.00 104.68   50
 74  \w     35.00  60.00   0.50    0.33    --   34.00  77.00-116.68   50
 75  \w     35.00  60.00   0.50    0.33    --   34.00  77.00 -21.32   50
 76  \w     35.00  60.00   0.50    0.33    --   34.00  77.00  33.08   50
 77  \w     36.00  61.00   0.50    0.33    --   34.00  76.00  10.92   50
 78  \w     39.00  64.00   0.50    0.33    --   38.00  77.00 -63.57   50
 79  \w     40.00  65.00   0.50    0.33    --   38.00  76.00 -86.17   50
 80  \w     39.00  64.00   0.50    0.33    --   38.00  77.00-140.57   50
 81  \w     39.00  64.00   0.50    0.33    --   38.00  77.00  49.50   50
 82  \w     43.00  68.00   0.50    0.33    --   42.00  77.00 133.98   50
 83  \w     43.00  68.00   0.50    0.33    --   42.00  77.00-173.39   50
 84  \w     44.00  69.00   0.50    0.33    --   42.00  76.00  15.36   50
 85  \w     43.00  68.00   0.50    0.33    --   42.00  77.00 -56.49   50
 86  \w     43.00  68.00   0.50    0.33    --   42.00  77.00  73.74   50
 87  \w     47.00  72.00   0.50    0.33    --   46.00  77.00 -40.52   50
 88  \w     50.00  75.00   0.50    0.33    --   46.00  72.00  38.53   50
 89  \w     47.00  72.00   0.50    0.33    --   46.00  77.00  49.25   50
 90  \w     48.00  73.00   0.50    0.33    --   46.00  75.00 118.90   50
 91  \w     47.00  72.00   0.50    0.33    --   46.00  77.00 157.61   50
 92  \w     48.00  73.00   0.50    0.33    --   46.00  76.00 -99.86   50
 93  \w     51.00  76.00   0.50    0.33    --   50.00  77.00  93.77   50
 94  \w     51.00  76.00   0.50    0.33    --   50.00  77.00-161.81   50
 95  \w     51.00  76.00   0.50    0.33    --   50.00  77.00  55.36   50
 96  \w     52.00  77.00   0.50    0.33    --   50.00  76.00-123.51   50
 97  \w     51.00  76.00   0.50    0.33    --   50.00  77.00 -84.53   50
 98  \w     51.00  76.00   0.50    0.33    --   50.00  77.00 -23.18   50
 99  \w     52.00  77.00   0.50    0.33    --   50.00  76.00 170.47   50
100  \w     55.00  80.00   0.50    0.33    --   54.00  77.00   0.77   50
101  \w     55.00  80.00   0.50    0.33    --   54.00  77.00  71.75   50
102  \w     55.00  80.00   0.50    0.33    --   54.00  77.00-146.15   50
103  \w     55.00  80.00   0.50    0.33    --   54.00  77.00 122.15   50
104  \w     55.00  80.00   0.50    0.33    --   54.00  77.00 -80.84   50
105  \w     55.00  80.00   0.50    0.33    --   54.00  77.00 -11.41   50
106  \w     61.00  86.00   0.50    0.33    --   58.00  73.00 145.05   50
107  \w     62.00  87.00   0.50    0.33    --   58.00  72.00 100.20   50
108  \w     64.00  89.00   0.50    0.33    --   58.00  67.00 179.79   50
109  \w     63.00  88.00   0.50    0.33    --   58.00  70.00 -54.53   50
110  \w     11.00  36.00   0.50    0.33    --   60.11 -30.00 -90.00   50
111  \w     11.00  37.00   0.50    0.33    --   60.11 -30.00 120.00   52
112  \w     59.00  91.00   0.50    0.33    --   60.11   0.00 -30.00   64
113  \w     22.00  58.00   0.50    0.33    --   60.11-125.00 -90.00   72
114  \w     67.00  92.00   0.50    0.33    --   62.00  70.00  14.85   50
115  \w     66.00  91.00   0.50    0.33    --   62.00  72.00 -27.92   50
116  \w     67.00  92.00   0.50    0.33    --   62.00  70.00   5.09   50
117  \w     67.00  92.00   0.50    0.33    --   62.00  70.00-141.13   50
118  \w     67.00  92.00   0.50    0.33    --   62.00  70.00 -39.59   50
119  \w     67.00  92.00   0.50    0.33    --   62.00  70.00 132.68   50
120  \w     66.00  91.00   0.50    0.33    --   62.00  72.00 -78.70   50
121  \w     66.00  91.00   0.50    0.33    --   62.00  72.00-108.18   50
122  \w     69.00  94.00   0.50    0.33    --   66.00  73.00-127.50   50
123  \w     69.00 105.00   0.50    0.33    --   66.00  73.00  42.02   72
124  \w     70.00  95.00   0.50    0.33    --   66.00  72.00  24.76   50
125  \w     68.00  93.00   0.50    0.33    --   66.00  75.00 104.07   50
126  \w     70.00  95.00   0.50    0.33    --   66.00  72.00 -80.67   50
127  \w     69.00  94.00   0.50    0.33    --   66.00  73.00  82.63   50
128  \w     69.00  94.00   0.50    0.33    --   66.00  74.00-148.57   50
129  \w     69.00  94.00   0.50    0.33    --   66.00  74.00  51.68   50
130  \w     70.00  95.00   0.50    0.33    --   66.00  72.00 -43.22   50
131  \w     69.00  94.00   0.50    0.33    --   66.00  74.00-176.91   50
132  \w     68.00  93.00   0.50    0.33    --   66.00  75.00 172.89   50
133  \w     30.00  56.00   0.50    0.33    --   73.66-125.00 150.00   52
134  \w     47.00 107.00   0.50    0.33    --   73.66   0.00-180.00  120
135  \w     69.00 113.00   0.50    0.33    --   73.66   0.00  60.00   88
136  \w     35.00  66.00   0.50    0.33    --   73.66   0.00  60.00   62
137  \w     81.00 107.00   0.50    0.33    --   74.00  60.00 116.51   52
138  \w     88.00 118.00   0.50    0.33    --   78.00  54.00  50.59   60
139  \w     40.00  66.00   0.50    0.33    --   79.84-125.00 120.00   52
140  \w     81.00 106.00   0.50    0.33    --   79.84  30.00  30.00   50
141  \w     81.00 106.00   0.50    0.33    --   79.84  30.00 120.00   50
142  \w     41.00  67.00   0.50    0.33    --   79.84-125.00  60.00   52
143  \w     84.00 126.00   0.50    0.33    --   79.84  30.00  60.00   84
144  \w     81.00 106.00   0.50    0.33    --   79.84  30.00-180.00   50
145  \w     36.00  61.00   0.50    0.33    --   79.84-125.00 -60.00   50
146  \w     36.00  61.00   0.50    0.33    --   79.84-125.00-120.00   50
147  \w     42.00  68.00   0.50    0.33    --   79.84-125.00   0.00   52
148  \w     37.00  63.00   0.50    0.33    --   79.84-125.00-150.00   52
149  \w     36.00  62.00   0.50    0.33    --   79.84-125.00  30.00   52
150  \w     40.00  66.00   0.50    0.33    --   79.84-125.00 -90.00   52
151  \w     44.00 110.00   0.50    0.33    --   83.00   1.00 -72.34  132
152  \w     43.00 119.00   0.50    0.33    --   83.00  -1.00 172.16  152
153  \w     39.00  66.00   0.50    0.33    --   83.00 -57.00-100.47   54
154  \w     62.00 120.00   0.50    0.33    --   83.00  -2.00  46.08  116
155  \w     71.00  96.00   0.50    0.33    --   83.00  25.00 -99.40   50
156  \w     92.00 127.00   0.50    0.33    --   83.00  47.00-123.12   70
157  \w     87.00 112.00   0.50    0.33    --   83.00  32.00  34.11   50
158  \w     81.00 106.00   0.50    0.33    --   83.00-114.00-179.80   50
159  \w     43.00  69.00   0.50    0.33    --   83.00-114.00-179.80   52
160  \w     89.00 114.00   0.50    0.33    --   83.00-128.00 -38.90   50
161  \w     40.00  50.50   0.50    0.33    --   83.00-128.00 -38.90   21
;
_diffrn_measurement_device 'four-circle diffractometer'
_diffrn_measurement_device_type 'XtaLAB Synergy R, DW system, HyPix-Arc 150'
_diffrn_measurement_method '\w scans'
_diffrn_radiation_type CuK\a
_diffrn_radiation_wavelength 1.54184
_diffrn_reflns_av_R_equivalents 0.0413
_diffrn_reflns_av_unetI/netI 0.0151
_diffrn_reflns_Laue_measured_fraction_full 0.999
_diffrn_reflns_Laue_measured_fraction_max 0.997
_diffrn_reflns_limit_h_max 21
_diffrn_reflns_limit_h_min -21
_diffrn_reflns_limit_k_max 21
_diffrn_reflns_limit_k_min -21
_diffrn_reflns_limit_l_max 14
_diffrn_reflns_limit_l_min -14
_diffrn_reflns_number 77827
_diffrn_reflns_point_group_measured_fraction_full 0.999
_diffrn_reflns_point_group_measured_fraction_max 0.993
_diffrn_reflns_theta_full 67.684
_diffrn_reflns_theta_max 74.504
_diffrn_reflns_theta_min 3.542
_exptl_absorpt_coefficient_mu 1.227
_exptl_absorpt_correction_T_max 0.84421
_exptl_absorpt_correction_T_min 0.84159
_exptl_absorpt_correction_type sphere
_exptl_absorpt_process_details
;
CrysAlisPro 1.171.43.92a (Rigaku Oxford Diffraction, 2023)
Spherical absorption correction
using equivalent radius and absorption coefficient.
Empirical absorption correction using spherical harmonics,
implemented in SCALE3 ABSPACK scaling algorithm.
;
_exptl_crystal_density_diffrn 1.118
_exptl_crystal_description sphere
_exptl_crystal_F_000 1304
_exptl_crystal_size_max 0.145
_exptl_crystal_size_mid 0.143
_exptl_crystal_size_min 0.096
_exptl_crystal_size_rad 0.064
_refine_diff_density_max 0.302
_refine_diff_density_min -0.303
_refine_diff_density_rms 0.041
_refine_ls_abs_structure_details
;
 Flack x determined using 1478 quotients [(I+)-(I-)]/[(I+)+(I-)]
 (Parsons, Flack and Wagner, Acta Cryst. B69 (2013) 249-259).
;
_refine_ls_abs_structure_Flack 0.010(10)
_refine_ls_extinction_method none
_refine_ls_goodness_of_fit_ref 1.038
_refine_ls_hydrogen_treatment constr
_refine_ls_matrix_type full
_refine_ls_number_parameters 340
_refine_ls_number_reflns 3802
_refine_ls_number_restraints 285
_refine_ls_restrained_S_all 1.045
_refine_ls_R_factor_all 0.0490
_refine_ls_R_factor_gt 0.0462
_refine_ls_shift/su_max 0.000
_refine_ls_shift/su_mean 0.000
_refine_ls_structure_factor_coef Fsqd
_refine_ls_weighting_details 'w=1/[\s^2^(Fo^2^)+(0.0920P)^2^+0.6694P] where P=(Fo^2^+2Fc^2^)/3'
_refine_ls_weighting_scheme calc
_refine_ls_wR_factor_gt 0.1311
_refine_ls_wR_factor_ref 0.1344
_reflns_Friedel_coverage 0.784
_reflns_Friedel_fraction_full 0.999
_reflns_Friedel_fraction_max 0.988
_reflns_number_gt 3580
_reflns_number_total 3802
_reflns_threshold_expression 'I > 2\s(I)'
_cod_data_source_file d6sc00723f3.cif
_cod_data_source_block compound_8
_cod_depositor_comments 'Adding full bibliography for 1576673--1576682.cif.'
_cod_original_cell_volume 3564.94(5)
_cod_database_code 1576679
_shelx_shelxl_version_number 2018/3
_shelx_space_group_comment
;
The symmetry employed for this shelxl refinement is uniquely defined
by the following loop, which should always be used as a source of
symmetry information in preference to the above space-group names.
They are only intended as comments.
;
_olex2_refinement_description
;
1. Fixed Uiso
 At 1.2 times of:
  All C(H) groups, All C(H,H) groups
 At 1.5 times of:
  All C(H,H,H) groups
2. Restrained distances
 O1A-C24B
 1.41 with sigma of 0.02
 P1A-P1C \\sim P1B-P2A
 with sigma of 0.01
 Cl1C-P1C \\sim P1C-Cl1A
 with sigma of 0.01
 C1-P1C \\sim C1-P1A
 with sigma of 0.01
 P1A-P2A \\sim P1C-P2C
 with sigma of 0.01
 Cl1C-P1C \\sim Cl1A-P1A
 with sigma of 0.01
 C1-P1B \\sim C1-P1A
 with sigma of 0.01
3. Uiso/Uaniso restraints and constraints
P1B \\sim P1C \\sim P1A \\sim P2B \\sim Cl1B \\sim P2A \\sim P2C \\sim Cl1A
\\sim Cl1C: within 2A with sigma of 0.01 and sigma for terminal atoms of 0.02
within 2A
C27A \\sim C26A \\sim O1A \\sim C25A \\sim C24A \\sim C24B \\sim C25B \\sim O1B
\\sim C26B \\sim C27B: within 2A with sigma of 0.04 and sigma for terminal
atoms of 0.08 within 2A
4. Rigid body (RIGU) restrains
 P1B, P1C, P1A, P2B, Cl1B, P2A, P2C, Cl1A, Cl1C
 with sigma for 1-2 distances of 0.001 and sigma for 1-3 distances of 0.001
 C27A, C26A, O1A, C25A, C24A, C24B, C25B, O1B, C26B, C27B
 with sigma for 1-2 distances of 0.004 and sigma for 1-3 distances of 0.004
5. Others
 1*[Sof(Cl1C)+Sof(P1C)+Sof(P2C)]+1*[Sof(Cl1A)+Sof(P1A)+Sof(P2A)]+1*[Sof(Cl1B)+
 Sof(P1B)+Sof(P2B)]=0.25 with esd of 0
 Sof(Cl1A)=Sof(P1A)=Sof(P2A)=FVAR(1)
 Sof(Cl1B)=Sof(P1B)=Sof(P2B)=FVAR(2)
 Sof(O1B)=Sof(C24B)=Sof(H24D)=Sof(H24E)=Sof(H24F)=Sof(C25B)=Sof(H25C)=
 Sof(H25D)=Sof(C26B)=Sof(H26C)=Sof(H26D)=Sof(C27B)=Sof(H27D)=Sof(H27E)=
 Sof(H27F)=0.5*(1-FVAR(4))
 Sof(C25A)=Sof(H25A)=Sof(H25B)=Sof(O1A)=Sof(C24A)=Sof(H24A)=Sof(H24B)=
 Sof(H24C)=Sof(C26A)=Sof(H26A)=Sof(H26B)=Sof(C27A)=Sof(H27A)=Sof(H27B)=
 Sof(H27C)=0.5*FVAR(4)
 Sof(Cl1C)=Sof(P1C)=Sof(P2C)=FVAR(4)
 Fixed Sof: H4A(0.5) H4B(0.5) C8(0.5) H8A(0.5) H8B(0.5) H8C(0.5) C9(0.5)
 H9A(0.5) H9B(0.5) H9C(0.5)
6.a Free rotating group:
 C25A(O1A,O1B,C24A,C24B,C25B,C26A,C26B,C27A,C27B)
6.b Secondary CH2 refined with riding coordinates:
 C4(H4A,H4B), C14(H14A,H14B), C15(H15A,H15B), C25A(H25A,H25B), C25B(H25C,H25D),
  C26A(H26A,H26B), C26B(H26C,H26D)
6.c Me refined with riding coordinates:
 C24A(H24A,H24B,H24C), C24B(H24D,H24E,H24F), C27A(H27A,H27B,H27C), C27B(H27D,
 H27E,H27F)
6.d Aromatic/amide H refined with riding coordinates:
 C7(H7), C11(H11), C18(H18)
6.e Idealised Me refined as rotating group:
 C8(H8A,H8B,H8C), C9(H9A,H9B,H9C), C20(H20A,H20B,H20C), C21(H21A,H21B,H21C),
 C22(H22A,H22B,H22C), C23(H23A,H23B,H23C)
;
_olex2_submission_special_instructions 'No special instructions were received'
_oxdiff_exptl_absorpt_empirical_details
;
Empirical correction (ABSPACK) includes:
- Absorption correction using spherical harmonics
- Frame scaling
- Detector area scaling
;

loop_
_space_group_symop_operation_xyz
'x, y, z'
'-x, -y, z'
'y, -x, -z'
'-y, x, -z'
'-x+1/2, y+1/2, -z'
'x+1/2, -y+1/2, -z'
'-y+1/2, -x+1/2, z'
'y+1/2, x+1/2, z'

loop_
_atom_site_label
_atom_site_type_symbol
_atom_site_fract_x
_atom_site_fract_y
_atom_site_fract_z
_atom_site_U_iso_or_equiv
_atom_site_adp_type
_atom_site_occupancy
_atom_site_site_symmetry_order
_atom_site_calc_flag
_atom_site_refinement_flags_posn
_atom_site_refinement_flags_adp
_atom_site_refinement_flags_occupancy
_atom_site_disorder_assembly
_atom_site_disorder_group
Cl1A Cl 0.5424(10) 0.9550(9) 0.8922(3) 0.0632(15) Uani 0.1730(18) 1 d D U P A -1
Cl1B Cl 0.3979(16) 1.0861(15) 0.710(3) 0.057(9) Uani 0.0308(14) 1 d . U P A -2
Cl1C Cl 0.4468(14) 0.9204(13) 0.8963(15) 0.082(7) Uani 0.0462(19) 1 d D U P A -3
P1A P 0.4758(9) 1.0215(9) 0.6586(4) 0.0299(17) Uani 0.1730(18) 1 d D U P A -1
P1B P 0.540(3) 0.972(3) 0.6479(18) 0.043(4) Uani 0.0308(14) 1 d D U P A -2
P1C P 0.472(2) 1.0031(16) 0.6591(13) 0.042(4) Uani 0.0462(19) 1 d D U P A -3
P2A P 0.5573(18) 0.9499(17) 0.7130(4) 0.037(3) Uani 0.1730(18) 1 d D U P A -1
P2B P 0.490(2) 1.0203(19) 0.7819(17) 0.046(4) Uani 0.0308(14) 1 d . U P A -2
P2C P 0.5181(11) 0.9151(10) 0.7496(17) 0.044(3) Uani 0.0462(19) 1 d D U P A -3
C1 C 0.500000 1.000000 0.5005(4) 0.0272(9) Uani 1 4 d DS T P . .
C2 C 0.45157(12) 0.95157(12) 0.4382(3) 0.0263(6) Uani 1 2 d S T P A .
C3 C 0.39404(13) 0.89404(13) 0.4839(3) 0.0288(7) Uani 1 2 d S T P . .
C4 C 0.36110(15) 0.86110(15) 0.3675(4) 0.0461(9) Uani 1 2 d S T P A .
H4A H 0.369895 0.805708 0.365134 0.055 Uiso 0.5 1 calc R U P . .
H4B H 0.305708 0.869895 0.365134 0.055 Uiso 0.5 1 calc R U P . .
C5 C 0.39670(19) 0.89670(19) 0.2645(4) 0.078(2) Uani 1 2 d S T P . .
C6 C 0.45241(16) 0.95241(16) 0.3180(3) 0.0561(12) Uani 1 2 d S T P A .
C7 C 0.500000 1.000000 0.2589(5) 0.098(4) Uani 1 4 d S T P . .
H7 H 0.499999 0.999999 0.175914 0.118 Uiso 1 4 calc R U P A .
C8 C 0.3140(4) 0.9506(4) 0.2233(6) 0.0519(15) Uani 0.5 1 d . . P A -1
H8A H 0.328225 0.988751 0.165060 0.078 Uiso 0.5 1 calc R U P A -1
H8B H 0.293126 0.975874 0.292406 0.078 Uiso 0.5 1 calc R U P A -1
H8C H 0.275850 0.916519 0.190131 0.078 Uiso 0.5 1 calc R U P A -1
C9 C 0.4191(4) 0.8642(4) 0.1609(6) 0.0608(18) Uani 0.5 1 d . . P A -1
H9A H 0.469865 0.842503 0.169985 0.091 Uiso 0.5 1 calc R U P A -1
H9B H 0.419976 0.902836 0.099421 0.091 Uiso 0.5 1 calc R U P A -1
H9C H 0.383325 0.824030 0.139360 0.091 Uiso 0.5 1 calc R U P A -1
C10 C 0.42579(13) 0.83158(12) 0.5625(2) 0.0305(5) Uani 1 1 d . . . . .
C11 C 0.48633(13) 0.78285(12) 0.5443(2) 0.0303(5) Uani 1 1 d . . . . .
H11 H 0.515700 0.787347 0.475101 0.036 Uiso 1 1 calc R U . . .
C12 C 0.50483(13) 0.72685(12) 0.6270(2) 0.0308(5) Uani 1 1 d . . . . .
C13 C 0.57321(13) 0.67568(13) 0.6016(2) 0.0348(6) Uani 1 1 d . . . . .
C14 C 0.57537(16) 0.60913(14) 0.6882(3) 0.0407(6) Uani 1 1 d . . . . .
H14A H 0.536534 0.571435 0.665365 0.049 Uiso 1 1 calc R U . . .
H14B H 0.625532 0.584202 0.683409 0.049 Uiso 1 1 calc R U . . .
C15 C 0.56129(17) 0.63343(16) 0.8122(3) 0.0444(7) Uani 1 1 d . . . . .
H15A H 0.599197 0.672201 0.834424 0.053 Uiso 1 1 calc R U . . .
H15B H 0.568062 0.589294 0.864595 0.053 Uiso 1 1 calc R U . . .
C16 C 0.48186(15) 0.66589(14) 0.8295(2) 0.0388(6) Uani 1 1 d . . . . .
C17 C 0.46267(14) 0.72135(13) 0.7307(2) 0.0329(5) Uani 1 1 d . . . . .
C18 C 0.40020(15) 0.76928(14) 0.7465(2) 0.0374(6) Uani 1 1 d . . . . .
H18 H 0.369703 0.764363 0.814431 0.045 Uiso 1 1 calc R U . . .
C19 C 0.38253(13) 0.82389(13) 0.6636(2) 0.0335(5) Uani 1 1 d . . . . .
C20 C 0.57056(16) 0.64282(15) 0.4779(2) 0.0414(6) Uani 1 1 d . . . . .
H20A H 0.524161 0.612944 0.468286 0.062 Uiso 1 1 calc R U . . .
H20B H 0.614794 0.610240 0.465385 0.062 Uiso 1 1 calc R U . . .
H20C H 0.571026 0.684246 0.420912 0.062 Uiso 1 1 calc R U . . .
C21 C 0.64532(15) 0.72317(17) 0.6122(3) 0.0512(8) Uani 1 1 d . . . . .
H21A H 0.644003 0.764338 0.554812 0.077 Uiso 1 1 calc R U . . .
H21B H 0.689619 0.691036 0.597617 0.077 Uiso 1 1 calc R U . . .
H21C H 0.648582 0.744575 0.691045 0.077 Uiso 1 1 calc R U . . .
C22 C 0.42302(18) 0.60166(16) 0.8323(3) 0.0483(7) Uani 1 1 d . . . . .
H22A H 0.421951 0.576115 0.756295 0.072 Uiso 1 1 calc R U . . .
H22B H 0.372853 0.622810 0.849204 0.072 Uiso 1 1 calc R U . . .
H22C H 0.436741 0.565100 0.893150 0.072 Uiso 1 1 calc R U . . .
C23 C 0.4803(2) 0.70694(18) 0.9486(3) 0.0520(8) Uani 1 1 d . . . . .
H23A H 0.502151 0.673954 1.008574 0.078 Uiso 1 1 calc R U . . .
H23B H 0.427752 0.719102 0.969230 0.078 Uiso 1 1 calc R U . . .
H23C H 0.509845 0.753825 0.943429 0.078 Uiso 1 1 calc R U . . .
C25A C 0.6819(9) 0.7842(7) 0.1598(5) 0.087(9) Uani 0.138(4) 1 d G U P B -2
H25A H 0.727743 0.763041 0.122184 0.104 Uiso 0.138(4) 1 calc R U P B -2
H25B H 0.646107 0.742422 0.176995 0.104 Uiso 0.138(4) 1 calc R U P B -2
O1A O 0.6462(8) 0.8423(10) 0.0857(6) 0.072(5) Uani 0.138(4) 1 d G U P B -2
O1B O 0.7118(7) 0.7918(6) 0.1233(5) 0.095(3) Uani 0.362(4) 1 d G U P B -1
C24A C 0.7016(12) 0.8268(11) 0.2677(6) 0.080(11) Uani 0.138(4) 1 d G U P B -2
H24A H 0.726032 0.792597 0.323564 0.121 Uiso 0.138(4) 1 calc R U P B -2
H24B H 0.736364 0.868221 0.248069 0.121 Uiso 0.138(4) 1 calc R U P B -2
H24C H 0.655361 0.847762 0.302454 0.121 Uiso 0.138(4) 1 calc R U P B -2
C24B C 0.6638(14) 0.8213(13) 0.3034(5) 0.167(10) Uani 0.362(4) 1 d G U P B -1
H24D H 0.622632 0.847561 0.344303 0.251 Uiso 0.362(4) 1 calc R U P B -1
H24E H 0.663291 0.767524 0.324437 0.251 Uiso 0.362(4) 1 calc R U P B -1
H24F H 0.712447 0.843735 0.325827 0.251 Uiso 0.362(4) 1 calc R U P B -1
C25B C 0.6536(9) 0.8289(10) 0.1819(6) 0.137(7) Uani 0.362(4) 1 d G U P B -1
H25C H 0.604158 0.806816 0.158970 0.164 Uiso 0.362(4) 1 calc R U P B -1
H25D H 0.653424 0.883195 0.160363 0.164 Uiso 0.362(4) 1 calc R U P B -1
C26A C 0.6514(8) 0.8271(10) -0.0322(6) 0.083(10) Uani 0.138(4) 1 d G U P B -2
H26A H 0.633868 0.774745 -0.047612 0.100 Uiso 0.138(4) 1 calc R U P B -2
H26B H 0.704985 0.830910 -0.057350 0.100 Uiso 0.138(4) 1 calc R U P B -2
C26B C 0.7179(5) 0.8070(5) 0.0055(6) 0.088(4) Uani 0.362(4) 1 d G U P B -1
H26C H 0.752660 0.850302 -0.006624 0.106 Uiso 0.362(4) 1 calc R U P B -1
H26D H 0.667591 0.820978 -0.026140 0.106 Uiso 0.362(4) 1 calc R U P B -1
C27A C 0.6062(16) 0.8795(19) -0.0977(9) 0.075(10) Uani 0.138(4) 1 d G U P B -2
H27A H 0.610524 0.868015 -0.181172 0.112 Uiso 0.138(4) 1 calc R U P B -2
H27B H 0.553150 0.875180 -0.073486 0.112 Uiso 0.138(4) 1 calc R U P B -2
H27C H 0.624151 0.931255 -0.083208 0.112 Uiso 0.138(4) 1 calc R U P B -2
C27B C 0.7462(10) 0.7418(9) -0.0549(6) 0.086(4) Uani 0.362(4) 1 d G U P B -1
H27D H 0.750352 0.753153 -0.138476 0.129 Uiso 0.362(4) 1 calc R U P B -1
H27E H 0.796262 0.728442 -0.024107 0.129 Uiso 0.362(4) 1 calc R U P B -1
H27F H 0.711357 0.699174 -0.043585 0.129 Uiso 0.362(4) 1 calc R U P B -1

loop_
_atom_site_aniso_label
_atom_site_aniso_U_11
_atom_site_aniso_U_22
_atom_site_aniso_U_33
_atom_site_aniso_U_23
_atom_site_aniso_U_13
_atom_site_aniso_U_12
Cl1A 0.089(8) 0.063(7) 0.0377(15) 0.021(4) 0.003(5) 0.007(2)
Cl1B 0.031(13) 0.028(13) 0.113(15) 0.012(10) 0.010(9) -0.010(12)
Cl1C 0.087(13) 0.093(14) 0.067(8) 0.001(8) 0.028(8) -0.010(12)
P1A 0.038(6) 0.019(5) 0.0323(19) -0.014(3) -0.010(3) -0.002(3)
P1B 0.046(8) 0.036(7) 0.047(6) -0.010(6) -0.004(6) -0.003(7)
P1C 0.046(8) 0.036(7) 0.045(6) -0.020(5) 0.001(6) 0.007(7)
P2A 0.045(7) 0.034(4) 0.0337(13) 0.001(4) -0.010(4) -0.001(5)
P2B 0.044(7) 0.040(7) 0.054(5) -0.012(5) 0.000(6) -0.002(6)
P2C 0.043(6) 0.042(6) 0.047(6) -0.007(5) -0.004(5) -0.009(5)
C1 0.0285(13) 0.0285(13) 0.0247(19) 0.000 0.000 0.0026(17)
C2 0.0252(9) 0.0252(9) 0.0286(14) 0.0001(9) 0.0001(9) 0.0037(12)
C3 0.0260(9) 0.0260(9) 0.0343(17) 0.0001(9) 0.0001(9) -0.0019(12)
C4 0.0462(13) 0.0462(13) 0.046(2) -0.0072(12) -0.0072(12) -0.0165(18)
C5 0.102(3) 0.102(3) 0.032(2) -0.0076(13) -0.0076(13) -0.067(4)
C6 0.0692(19) 0.0692(19) 0.0298(18) -0.0031(11) -0.0031(11) -0.037(3)
C7 0.135(6) 0.135(6) 0.023(3) 0.000 0.000 -0.096(7)
C8 0.059(4) 0.052(3) 0.045(3) -0.004(3) -0.023(3) -0.003(3)
C9 0.070(4) 0.060(4) 0.052(3) -0.026(3) 0.016(3) -0.019(3)
C10 0.0279(11) 0.0237(10) 0.0400(13) 0.0001(9) 0.0013(9) 0.0010(9)
C11 0.0256(10) 0.0239(10) 0.0414(11) -0.0020(9) 0.0029(9) -0.0008(8)
C12 0.0272(10) 0.0212(10) 0.0438(12) -0.0018(10) -0.0024(10) -0.0015(8)
C13 0.0258(11) 0.0255(11) 0.0532(15) -0.0012(10) -0.0011(10) 0.0015(9)
C14 0.0384(13) 0.0309(12) 0.0528(16) 0.0004(11) -0.0010(12) 0.0106(10)
C15 0.0462(15) 0.0384(13) 0.0487(16) 0.0016(12) -0.0064(13) 0.0124(12)
C16 0.0431(14) 0.0297(11) 0.0434(14) 0.0018(11) -0.0014(12) 0.0099(11)
C17 0.0312(11) 0.0240(10) 0.0434(13) 0.0008(9) -0.0022(10) 0.0014(9)
C18 0.0366(13) 0.0326(12) 0.0429(13) 0.0059(10) 0.0086(11) 0.0069(10)
C19 0.0296(11) 0.0296(11) 0.0413(13) 0.0031(10) 0.0039(10) 0.0039(10)
C20 0.0389(13) 0.0343(12) 0.0509(15) -0.0011(11) 0.0066(12) 0.0092(11)
C21 0.0279(12) 0.0424(14) 0.083(2) 0.0008(15) -0.0034(13) -0.0028(11)
C22 0.0557(17) 0.0369(13) 0.0523(16) 0.0115(12) 0.0046(14) 0.0007(12)
C23 0.0635(19) 0.0459(15) 0.0468(15) -0.0006(13) -0.0056(14) 0.0188(14)
C25A 0.12(2) 0.076(17) 0.067(12) 0.009(11) 0.012(14) 0.000(15)
O1A 0.066(12) 0.085(13) 0.066(8) 0.024(9) -0.014(9) -0.027(9)
O1B 0.104(12) 0.065(9) 0.118(5) -0.037(8) 0.023(10) -0.034(4)
C24A 0.078(19) 0.14(3) 0.020(8) 0.030(10) -0.010(11) 0.02(2)
C24B 0.28(3) 0.155(19) 0.063(7) -0.012(9) 0.040(11) -0.115(18)
C25B 0.144(15) 0.152(17) 0.114(9) -0.049(11) 0.014(10) -0.033(13)
C26A 0.11(2) 0.056(14) 0.085(10) 0.007(11) -0.022(13) -0.005(17)
C26B 0.061(7) 0.059(6) 0.145(8) 0.046(6) -0.005(6) -0.002(6)
C27A 0.09(3) 0.058(16) 0.075(13) -0.003(13) -0.029(16) 0.001(16)
C27B 0.074(8) 0.108(12) 0.075(5) 0.013(7) -0.018(6) -0.034(7)

loop_
_atom_type_symbol
_atom_type_description
_atom_type_scat_dispersion_real
_atom_type_scat_dispersion_imag
_atom_type_scat_source
C C 0.0181 0.0091 'International Tables Vol C Tables 4.2.6.8 and 6.1.1.4'
H H 0.0000 0.0000 'International Tables Vol C Tables 4.2.6.8 and 6.1.1.4'
Cl Cl 0.3639 0.7018 'International Tables Vol C Tables 4.2.6.8 and 6.1.1.4'
O O 0.0492 0.0322 'International Tables Vol C Tables 4.2.6.8 and 6.1.1.4'
P P 0.2955 0.4335 'International Tables Vol C Tables 4.2.6.8 and 6.1.1.4'

loop_
_exptl_crystal_face_index_h
_exptl_crystal_face_index_k
_exptl_crystal_face_index_l
_exptl_crystal_face_perp_dist
2 2 -1 0.0208
1 -2 0 0.0705
-1 2 0 0.0646
-2 0 1 0.0885
2 -1 -2 0.0648
1 2 0 0.0248
-1 2 2 0.0691
1 0 -1 0.0541
-1 -1 0 0.0757
0 0 -1 0.0545
0 0 1 0.0883
1 1 0 0.0211
2 2 1 0.0338
-1 0 -2 0.0504
-2 0 -1 0.0573
-2 -2 1 0.0851
-1 0 0 0.0645
1 0 0 0.0511
-1 -2 0 0.0708

loop_
_geom_angle_atom_site_label_1
_geom_angle_atom_site_label_2
_geom_angle_atom_site_label_3
_geom_angle
_geom_angle_site_symmetry_1
_geom_angle_site_symmetry_3
_geom_angle_publ_flag
C1 P1A P2A 90.5(2) . . ?
C1 P1B P2B 114.5(17) . . ?
C1 P1C P2C 111.1(11) . . ?
P1A P2A Cl1A 100.8(3) . . ?
P1B P2B Cl1B 105.9(13) . . ?
P1C P2C Cl1C 97.6(10) . . ?
C2 C1 P1A 118.0(7) . . ?
C2 C1 P1A 120.0(7) 2_675 . ?
C2 C1 P1B 112(2) 2_675 . ?
C2 C1 P1B 121.6(19) . . ?
C2 C1 P1C 110.2(15) . . ?
C2 C1 P1C 129.3(14) 2_675 . ?
C2 C1 C2 118.9(4) . 2_675 ?
C1 C2 C3 129.4(3) . . ?
C6 C2 C1 119.7(3) . . ?
C6 C2 C3 110.9(3) . . ?
C2 C3 C4 101.6(3) . . ?
C2 C3 C10 115.91(17) . 8_455 ?
C2 C3 C10 115.91(17) . . ?
C10 C3 C4 111.68(18) . . ?
C10 C3 C4 111.68(18) 8_455 . ?
C10 C3 C10 100.5(3) 8_455 . ?
C3 C4 H4A 109.4 . . ?
C3 C4 H4B 109.4 . . ?
H4A C4 H4B 108.0 . . ?
C5 C4 C3 111.3(3) . . ?
C5 C4 H4A 109.4 . . ?
C5 C4 H4B 109.4 . . ?
C4 C5 C6 103.2(3) . . ?
C4 C5 C8 95.1(3) . . ?
C6 C5 C8 106.7(2) . . ?
C9 C5 C4 129.3(4) . . ?
C9 C5 C6 115.6(4) . . ?
C9 C5 C8 103.1(5) . . ?
C2 C6 C5 112.9(4) . . ?
C7 C6 C2 120.6(4) . . ?
C7 C6 C5 126.5(4) . . ?
C6 C7 C6 120.6(5) . 2_675 ?
C6 C7 H7 119.7 2_675 . ?
C6 C7 H7 119.7 . . ?
C5 C8 H8A 109.5 . . ?
C5 C8 H8B 109.5 . . ?
C5 C8 H8C 109.5 . . ?
H8A C8 H8B 109.5 . . ?
H8A C8 H8C 109.5 . . ?
H8B C8 H8C 109.5 . . ?
C5 C9 H9A 109.5 . . ?
C5 C9 H9B 109.5 . . ?
C5 C9 H9C 109.5 . . ?
H9A C9 H9B 109.5 . . ?
H9A C9 H9C 109.5 . . ?
H9B C9 H9C 109.5 . . ?
C11 C10 C3 129.8(2) . . ?
C11 C10 C19 119.1(2) . . ?
C19 C10 C3 111.0(2) . . ?
C10 C11 H11 119.6 . . ?
C10 C11 C12 120.9(2) . . ?
C12 C11 H11 119.6 . . ?
C11 C12 C13 117.9(2) . . ?
C17 C12 C11 119.6(2) . . ?
C17 C12 C13 122.4(2) . . ?
C12 C13 C14 110.3(2) . . ?
C20 C13 C12 112.0(2) . . ?
C20 C13 C14 107.9(2) . . ?
C21 C13 C12 108.48(19) . . ?
C21 C13 C14 110.3(2) . . ?
C21 C13 C20 107.8(2) . . ?
C13 C14 H14A 109.0 . . ?
C13 C14 H14B 109.0 . . ?
H14A C14 H14B 107.8 . . ?
C15 C14 C13 112.8(2) . . ?
C15 C14 H14A 109.0 . . ?
C15 C14 H14B 109.0 . . ?
C14 C15 H15A 109.1 . . ?
C14 C15 H15B 109.1 . . ?
C14 C15 C16 112.4(2) . . ?
H15A C15 H15B 107.9 . . ?
C16 C15 H15A 109.1 . . ?
C16 C15 H15B 109.1 . . ?
C15 C16 C17 110.3(2) . . ?
C15 C16 C22 110.2(2) . . ?
C15 C16 C23 107.9(2) . . ?
C17 C16 C22 109.7(2) . . ?
C17 C16 C23 110.4(2) . . ?
C22 C16 C23 108.4(3) . . ?
C12 C17 C16 123.4(2) . . ?
C18 C17 C12 119.0(2) . . ?
C18 C17 C16 117.6(2) . . ?
C17 C18 H18 119.7 . . ?
C19 C18 C17 120.5(2) . . ?
C19 C18 H18 119.7 . . ?
C10 C19 C19 108.58(13) . 8_455 ?
C18 C19 C10 120.8(2) . . ?
C18 C19 C19 130.52(14) . 8_455 ?
C13 C20 H20A 109.5 . . ?
C13 C20 H20B 109.5 . . ?
C13 C20 H20C 109.5 . . ?
H20A C20 H20B 109.5 . . ?
H20A C20 H20C 109.5 . . ?
H20B C20 H20C 109.5 . . ?
C13 C21 H21A 109.5 . . ?
C13 C21 H21B 109.5 . . ?
C13 C21 H21C 109.5 . . ?
H21A C21 H21B 109.5 . . ?
H21A C21 H21C 109.5 . . ?
H21B C21 H21C 109.5 . . ?
C16 C22 H22A 109.5 . . ?
C16 C22 H22B 109.5 . . ?
C16 C22 H22C 109.5 . . ?
H22A C22 H22B 109.5 . . ?
H22A C22 H22C 109.5 . . ?
H22B C22 H22C 109.5 . . ?
C16 C23 H23A 109.5 . . ?
C16 C23 H23B 109.5 . . ?
C16 C23 H23C 109.5 . . ?
H23A C23 H23B 109.5 . . ?
H23A C23 H23C 109.5 . . ?
H23B C23 H23C 109.5 . . ?
H25A C25A H25B 109.1 . . ?
O1A C25A H25A 111.1 . . ?
O1A C25A H25B 111.1 . . ?
O1A C25A C24A 103.1 . . ?
C24A C25A H25A 111.1 . . ?
C24A C25A H25B 111.1 . . ?
C26A O1A C25A 113.6 . . ?
C26B O1B C25B 116.0 . . ?
C25A C24A H24A 109.5 . . ?
C25A C24A H24B 109.5 . . ?
C25A C24A H24C 109.5 . . ?
H24A C24A H24B 109.5 . . ?
H24A C24A H24C 109.5 . . ?
H24B C24A H24C 109.5 . . ?
H24D C24B H24E 109.5 . . ?
H24D C24B H24F 109.5 . . ?
H24E C24B H24F 109.5 . . ?
C25B C24B H24D 109.5 . . ?
C25B C24B H24E 109.5 . . ?
C25B C24B H24F 109.5 . . ?
O1B C25B C24B 109.7 . . ?
O1B C25B H25C 109.7 . . ?
O1B C25B H25D 109.7 . . ?
C24B C25B H25C 109.7 . . ?
C24B C25B H25D 109.7 . . ?
H25C C25B H25D 108.2 . . ?
O1A C26A H26A 109.6 . . ?
O1A C26A H26B 109.6 . . ?
O1A C26A C27A 110.4 . . ?
H26A C26A H26B 108.1 . . ?
C27A C26A H26A 109.6 . . ?
C27A C26A H26B 109.6 . . ?
O1B C26B H26C 109.6 . . ?
O1B C26B H26D 109.6 . . ?
O1B C26B C27B 110.1 . . ?
H26C C26B H26D 108.2 . . ?
C27B C26B H26C 109.6 . . ?
C27B C26B H26D 109.6 . . ?
C26A C27A H27A 109.5 . . ?
C26A C27A H27B 109.5 . . ?
C26A C27A H27C 109.5 . . ?
H27A C27A H27B 109.5 . . ?
H27A C27A H27C 109.5 . . ?
H27B C27A H27C 109.5 . . ?
C26B C27B H27D 109.5 . . ?
C26B C27B H27E 109.5 . . ?
C26B C27B H27F 109.5 . . ?
H27D C27B H27E 109.5 . . ?
H27D C27B H27F 109.5 . . ?
H27E C27B H27F 109.5 . . ?

loop_
_geom_bond_atom_site_label_1
_geom_bond_atom_site_label_2
_geom_bond_distance
_geom_bond_site_symmetry_2
_geom_bond_publ_flag
Cl1A P2A 2.071(6) . ?
Cl1B P2B 2.16(3) . ?
Cl1C P2C 2.10(3) . ?
P1A P2A 2.014(7) . ?
P1A C1 1.899(6) . ?
P1B P2B 1.97(4) . ?
P1B C1 1.895(13) . ?
P1C P2C 2.040(13) . ?
P1C C1 1.885(12) . ?
C1 C2 1.403(4) . ?
C1 C2 1.403(4) 2_675 ?
C2 C3 1.528(4) . ?
C2 C6 1.376(5) . ?
C3 C4 1.566(5) . ?
C3 C10 1.529(3) 8_455 ?
C3 C10 1.529(3) . ?
C4 H4A 0.9900 . ?
C4 H4B 0.9900 . ?
C4 C5 1.477(6) . ?
C5 C6 1.519(6) . ?
C5 C8 1.804(7) . ?
C5 C9 1.376(7) . ?
C6 C7 1.367(5) . ?
C7 H7 0.9500 . ?
C8 H8A 0.9800 . ?
C8 H8B 0.9800 . ?
C8 H8C 0.9800 . ?
C9 H9A 0.9800 . ?
C9 H9B 0.9800 . ?
C9 H9C 0.9800 . ?
C10 C11 1.387(3) . ?
C10 C19 1.393(3) . ?
C11 H11 0.9500 . ?
C11 C12 1.407(3) . ?
C12 C13 1.535(3) . ?
C12 C17 1.404(4) . ?
C13 C14 1.537(4) . ?
C13 C20 1.531(4) . ?
C13 C21 1.528(3) . ?
C14 H14A 0.9900 . ?
C14 H14B 0.9900 . ?
C14 C15 1.504(4) . ?
C15 H15A 0.9900 . ?
C15 H15B 0.9900 . ?
C15 C16 1.527(4) . ?
C16 C17 1.533(3) . ?
C16 C22 1.538(4) . ?
C16 C23 1.544(4) . ?
C17 C18 1.401(3) . ?
C18 H18 0.9500 . ?
C18 C19 1.388(4) . ?
C19 C19 1.463(4) 8_455 ?
C20 H20A 0.9800 . ?
C20 H20B 0.9800 . ?
C20 H20C 0.9800 . ?
C21 H21A 0.9800 . ?
C21 H21B 0.9800 . ?
C21 H21C 0.9800 . ?
C22 H22A 0.9800 . ?
C22 H22B 0.9800 . ?
C22 H22C 0.9800 . ?
C23 H23A 0.9800 . ?
C23 H23B 0.9800 . ?
C23 H23C 0.9800 . ?
C25A H25A 0.9900 . ?
C25A H25B 0.9900 . ?
C25A O1A 1.4719 . ?
C25A C24A 1.4874 . ?
O1A C26A 1.3790 . ?
O1B C25B 1.3905 . ?
O1B C26B 1.3791 . ?
C24A H24A 0.9800 . ?
C24A H24B 0.9800 . ?
C24A H24C 0.9800 . ?
C24B H24D 0.9800 . ?
C24B H24E 0.9800 . ?
C24B H24F 0.9800 . ?
C24B C25B 1.4084 . ?
C25B H25C 0.9900 . ?
C25B H25D 0.9900 . ?
C26A H26A 0.9900 . ?
C26A H26B 0.9900 . ?
C26A C27A 1.4335 . ?
C26B H26C 0.9900 . ?
C26B H26D 0.9900 . ?
C26B C27B 1.4324 . ?
C27A H27A 0.9800 . ?
C27A H27B 0.9800 . ?
C27A H27C 0.9800 . ?
C27B H27D 0.9800 . ?
C27B H27E 0.9800 . ?
C27B H27F 0.9800 . ?

loop_
_geom_torsion_atom_site_label_1
_geom_torsion_atom_site_label_2
_geom_torsion_atom_site_label_3
_geom_torsion_atom_site_label_4
_geom_torsion
_geom_torsion_site_symmetry_1
_geom_torsion_site_symmetry_2
_geom_torsion_site_symmetry_3
_geom_torsion_site_symmetry_4
_geom_torsion_publ_flag
P1A C1 C2 C3 -19.9(3) . . . . ?
P1A C1 C2 C6 160.1(3) . . . . ?
P1B C1 C2 C3 31.6(15) . . . . ?
P1B C1 C2 C6 -148.4(15) . . . . ?
P1C C1 C2 C3 -12.9(6) . . . . ?
P1C C1 C2 C6 167.1(6) . . . . ?
P2A P1A C1 C2 103.5(15) . . . . ?
P2A P1A C1 C2 -96.6(15) . . . 2_675 ?
P2B P1B C1 C2 -102(3) . . . . ?
P2B P1B C1 C2 107(3) . . . 2_675 ?
P2C P1C C1 C2 84(2) . . . . ?
P2C P1C C1 C2 -110.1(17) . . . 2_675 ?
C1 C2 C3 C4 180.000(1) . . . . ?
C1 C2 C3 C10 58.7(2) . . . 8_455 ?
C1 C2 C3 C10 -58.7(2) . . . . ?
C1 C2 C6 C5 180.000(1) . . . . ?
C1 C2 C6 C7 0.000(2) . . . . ?
C2 C1 C2 C3 180.000(2) 2_675 . . . ?
C2 C1 C2 C6 0.000(1) 2_675 . . . ?
C2 C3 C4 C5 0.000(1) . . . . ?
C2 C3 C10 C11 -51.4(4) . . . . ?
C2 C3 C10 C19 131.5(2) . . . . ?
C2 C6 C7 C6 0.000(2) . . . 2_675 ?
C3 C2 C6 C5 0.000(2) . . . . ?
C3 C2 C6 C7 180.000(2) . . . . ?
C3 C4 C5 C6 0.000(1) . . . . ?
C3 C4 C5 C8 -108.5(2) . . . . ?
C3 C4 C5 C9 139.9(5) . . . . ?
C3 C10 C11 C12 -177.7(2) . . . . ?
C3 C10 C19 C18 178.6(3) . . . . ?
C3 C10 C19 C19 -3.9(2) . . . 8_455 ?
C4 C3 C10 C11 64.4(3) . . . . ?
C4 C3 C10 C19 -112.7(3) . . . . ?
C4 C5 C6 C2 0.000(1) . . . . ?
C4 C5 C6 C7 180.000(2) . . . . ?
C5 C6 C7 C6 180.000(1) . . . 2_675 ?
C6 C2 C3 C4 0.000(1) . . . . ?
C6 C2 C3 C10 121.3(2) . . . . ?
C6 C2 C3 C10 -121.3(2) . . . 8_455 ?
C8 C5 C6 C2 99.5(3) . . . . ?
C8 C5 C6 C7 -80.5(3) . . . . ?
C9 C5 C6 C2 -146.5(4) . . . . ?
C9 C5 C6 C7 33.5(4) . . . . ?
C10 C3 C4 C5 124.19(18) 8_455 . . . ?
C10 C3 C4 C5 -124.19(18) . . . . ?
C10 C3 C10 C11 -177.09(15) 8_455 . . . ?
C10 C3 C10 C19 5.8(3) 8_455 . . . ?
C10 C11 C12 C13 -179.2(2) . . . . ?
C10 C11 C12 C17 -1.6(3) . . . . ?
C11 C10 C19 C18 1.2(4) . . . . ?
C11 C10 C19 C19 178.62(16) . . . 8_455 ?
C11 C12 C13 C14 -169.1(2) . . . . ?
C11 C12 C13 C20 -48.9(3) . . . . ?
C11 C12 C13 C21 70.0(3) . . . . ?
C11 C12 C17 C16 -175.7(2) . . . . ?
C11 C12 C17 C18 3.5(3) . . . . ?
C12 C13 C14 C15 -45.1(3) . . . . ?
C12 C17 C18 C19 -3.2(4) . . . . ?
C13 C12 C17 C16 1.8(3) . . . . ?
C13 C12 C17 C18 -178.9(2) . . . . ?
C13 C14 C15 C16 64.0(3) . . . . ?
C14 C15 C16 C17 -45.3(3) . . . . ?
C14 C15 C16 C22 76.0(3) . . . . ?
C14 C15 C16 C23 -165.9(2) . . . . ?
C15 C16 C17 C12 13.8(3) . . . . ?
C15 C16 C17 C18 -165.5(2) . . . . ?
C16 C17 C18 C19 176.1(2) . . . . ?
C17 C12 C13 C14 13.3(3) . . . . ?
C17 C12 C13 C20 133.5(2) . . . . ?
C17 C12 C13 C21 -107.6(3) . . . . ?
C17 C18 C19 C10 0.8(4) . . . . ?
C17 C18 C19 C19 -176.00(15) . . . 8_455 ?
C19 C10 C11 C12 -0.8(3) . . . . ?
C20 C13 C14 C15 -167.7(2) . . . . ?
C21 C13 C14 C15 74.7(3) . . . . ?
C22 C16 C17 C12 -107.9(3) . . . . ?
C22 C16 C17 C18 72.9(3) . . . . ?
C23 C16 C17 C12 132.8(3) . . . . ?
C23 C16 C17 C18 -46.4(3) . . . . ?
C25A O1A C26A C27A 171.4 . . . . ?
C24A C25A O1A C26A 154.4 . . . . ?
C25B O1B C26B C27B -148.3 . . . . ?
C26B O1B C25B C24B -167.4 . . . . ?
